data_4114515
loop_
_publ_author_name
'Liliya A. Yatsunyk'
'Michael D. Carducci'
'F. Ann Walker'

_publ_contact_author_address
;
     University of Arizona
     Department of Chemistry
     1306 E. University
     Tucson, AZ 85721-0041
     USA
;
_publ_contact_author_email liliya@u.arizona.edu
_publ_contact_author_fax 520-621-8407
_publ_contact_author_name 'Liliya Yatsunyk, Dr. Ann Walker'
_publ_contact_author_phone 520-621-9697
_publ_section_title
;
 Low-Spin Ferriheme Models of the Cytochromes: Correlation of Molecular
 Structure with EPR Spectral Type
;
_journal_name_full 'Journal of the American Chemical Society'
_journal_page_first 15986
_journal_page_last 16005
_journal_paper_doi 10.1021/ja036398r
_journal_volume 125
_journal_year 2003
_chemical_formula_analytical 'Fe N8 C60 H56'
_chemical_formula_iupac '[Fe N8 C60 H56]Cl *2.67(C H Cl3)'
_chemical_formula_moiety 'Fe N8 C60 H56 +, H2.67 C2.67 Cl8, Cl -'
_chemical_formula_structural
;
[Fe (N4 C52 H44) (C4 H6 N2)2 2.67(C H Cl3) Cl- 
;
_chemical_formula_sum 'C62.67 H58.67 Cl9 Fe N8'
_chemical_formula_weight 1298.74
_chemical_name_common '[Fe(III)OMTPP(1-MeIm)2]Cl'
_chemical_name_systematic
; 
bis{1-methylimidazole}octamethyltetraphenylporphinato 
Iron(III) chloride  
;
_space_group_IT_number 220
_symmetry_cell_setting cubic
_symmetry_Int_Tables_number 220
_symmetry_space_group_name_Hall 'I -4bd 2c 3'
_symmetry_space_group_name_H-M 'I -4 3 d'
_atom_sites_solution_hydrogens geom
_atom_sites_solution_primary direct
_atom_sites_solution_secondary difmap
_audit_creation_method SHELXL-97
_cell_angle_alpha 90.00
_cell_angle_beta 90.00
_cell_angle_gamma 90.00
_cell_formula_units_Z 12
_cell_length_a 26.153(2)
_cell_length_b 26.153(2)
_cell_length_c 26.153(2)
_cell_measurement_reflns_used 7706
_cell_measurement_temperature 100(2)
_cell_measurement_theta_max 24
_cell_measurement_theta_min 2.4625
_cell_volume 17888(2)
_computing_cell_refinement 'Bruker SMART'
_computing_data_collection 'Bruker SMART'
_computing_data_reduction 'Bruker SAINT'
_computing_molecular_graphics 'Bruker SHELXTL'
_computing_publication_material 'Bruker SHELXTL'
_computing_structure_refinement 'SHELXL-97 (Sheldrick, 1997)'
_computing_structure_solution 'SHELXS-97 (Sheldrick, 1990)'
_diffrn_ambient_temperature 100(2)
_diffrn_measured_fraction_theta_full 0.991
_diffrn_measured_fraction_theta_max 0.991
_diffrn_measurement_device_type 'CCD area detector'
_diffrn_measurement_method 'phi and omega scans'
_diffrn_radiation_monochromator graphite
_diffrn_radiation_source 'fine-focus sealed tube'
_diffrn_radiation_type MoK\a
_diffrn_radiation_wavelength 0.71073
_diffrn_reflns_av_R_equivalents 0.0728
_diffrn_reflns_av_sigmaI/netI 0.0209
_diffrn_reflns_limit_h_max 30
_diffrn_reflns_limit_h_min -30
_diffrn_reflns_limit_k_max 30
_diffrn_reflns_limit_k_min -30
_diffrn_reflns_limit_l_max 30
_diffrn_reflns_limit_l_min -30
_diffrn_reflns_number 93819
_diffrn_reflns_theta_full 24.93
_diffrn_reflns_theta_max 24.93
_diffrn_reflns_theta_min 1.91
_diffrn_standards_decay_% 0.26
_diffrn_standards_interval_count 1818
_diffrn_standards_number 382
_exptl_absorpt_coefficient_mu 0.705
_exptl_absorpt_correction_T_max 0.7805
_exptl_absorpt_correction_T_min 0.7239
_exptl_absorpt_correction_type multi-scan
_exptl_absorpt_process_details 'SADABS (Sheldrick, 1996)'
_exptl_crystal_colour 'dark red'
_exptl_crystal_density_diffrn 1.447
_exptl_crystal_description tetrahedron
_exptl_crystal_F_000 8036
_exptl_crystal_size_max 0.49
_exptl_crystal_size_mid 0.48
_exptl_crystal_size_min 0.37
_refine_diff_density_max 0.943
_refine_diff_density_min -0.663
_refine_diff_density_rms 0.098
_refine_ls_abs_structure_details 'Flack H D (1983), Acta Cryst. A39, 876-881'
_refine_ls_abs_structure_Flack -0.11(8)
_refine_ls_extinction_coef 0.00033(13)
_refine_ls_extinction_expression Fc^*^=kFc[1+0.001xFc^2^\l^3^/sin(2\q)]^-1/4^
_refine_ls_extinction_method SHELXL
_refine_ls_goodness_of_fit_ref 1.080
_refine_ls_hydrogen_treatment mixed
_refine_ls_matrix_type full
_refine_ls_number_parameters 246
_refine_ls_number_reflns 2578
_refine_ls_number_restraints 213
_refine_ls_restrained_S_all 1.115
_refine_ls_R_factor_all 0.1490
_refine_ls_R_factor_gt 0.0989
_refine_ls_shift/su_max 0.000
_refine_ls_shift/su_mean 0.000
_refine_ls_structure_factor_coef Fsqd
_refine_ls_weighting_details 'calc w=1/[\s^2^(Fo^2^)+(0.1190P)^2^+164.2330P] where P=(Fo^2^+2Fc^2^)/3'
_refine_ls_weighting_scheme calc
_refine_ls_wR_factor_gt 0.2450
_refine_ls_wR_factor_ref 0.3047
_reflns_number_gt 1841
_reflns_number_total 2578
_reflns_threshold_expression >2sigma(I)
_cod_data_source_file ja036398rsi20030606_112501.cif
_cod_data_source_block ly07bs
_cod_original_cell_volume 17887(3)
_cod_original_sg_symbol_Hall I-43d
_cod_database_code 4114515

loop_
_symmetry_equiv_pos_as_xyz
'x, y, z'
'-x+1/2, -y, z+1/2'
'-x, y+1/2, -z+1/2'
'x+1/2, -y+1/2, -z'
'z, x, y'
'z+1/2, -x+1/2, -y'
'-z+1/2, -x, y+1/2'
'-z, x+1/2, -y+1/2'
'y, z, x'
'-y, z+1/2, -x+1/2'
'y+1/2, -z+1/2, -x'
'-y+1/2, -z, x+1/2'
'y+1/4, x+1/4, z+1/4'
'-y+1/4, -x+3/4, z+3/4'
'y+3/4, -x+1/4, -z+3/4'
'-y+3/4, x+3/4, -z+1/4'
'x+1/4, z+1/4, y+1/4'
'-x+3/4, z+3/4, -y+1/4'
'-x+1/4, -z+3/4, y+3/4'
'x+3/4, -z+1/4, -y+3/4'
'z+1/4, y+1/4, x+1/4'
'z+3/4, -y+1/4, -x+3/4'
'-z+3/4, y+3/4, -x+1/4'
'-z+1/4, -y+3/4, x+3/4'
'x+1/2, y+1/2, z+1/2'
'-x+1, -y+1/2, z+1'
'-x+1/2, y+1, -z+1'
'x+1, -y+1, -z+1/2'
'z+1/2, x+1/2, y+1/2'
'z+1, -x+1, -y+1/2'
'-z+1, -x+1/2, y+1'
'-z+1/2, x+1, -y+1'
'y+1/2, z+1/2, x+1/2'
'-y+1/2, z+1, -x+1'
'y+1, -z+1, -x+1/2'
'-y+1, -z+1/2, x+1'
'y+3/4, x+3/4, z+3/4'
'-y+3/4, -x+5/4, z+5/4'
'y+5/4, -x+3/4, -z+5/4'
'-y+5/4, x+5/4, -z+3/4'
'x+3/4, z+3/4, y+3/4'
'-x+5/4, z+5/4, -y+3/4'
'-x+3/4, -z+5/4, y+5/4'
'x+5/4, -z+3/4, -y+5/4'
'z+3/4, y+3/4, x+3/4'
'z+5/4, -y+3/4, -x+5/4'
'-z+5/4, y+5/4, -x+3/4'
'-z+3/4, -y+5/4, x+5/4'

loop_
_atom_site_label
_atom_site_type_symbol
_atom_site_fract_x
_atom_site_fract_y
_atom_site_fract_z
_atom_site_U_iso_or_equiv
_atom_site_adp_type
_atom_site_occupancy
_atom_site_symmetry_multiplicity
_atom_site_calc_flag
_atom_site_refinement_flags
_atom_site_disorder_assembly
_atom_site_disorder_group
Fe1 Fe 0.5000 0.7500 0.8750 0.0549(7) Uani 1 4 d S . .
N1 N 0.4978(3) 0.6748(3) 0.8718(2) 0.0550(16) Uani 1 1 d . . .
C1 C 0.4552(4) 0.6457(4) 0.8587(4) 0.062(2) Uani 1 1 d . . .
C2 C 0.4715(4) 0.5976(4) 0.8372(4) 0.064(3) Uani 1 1 d . . .
C3 C 0.5239(4) 0.5957(4) 0.8388(4) 0.061(2) Uani 1 1 d . . .
C4 C 0.5397(4) 0.6434(3) 0.8620(3) 0.059(2) Uani 1 1 d . . .
C5 C 0.5897(4) 0.6551(4) 0.8787(4) 0.062(2) Uani 1 1 d . . .
C21 C 0.4386(4) 0.5571(4) 0.8124(4) 0.067(3) Uani 1 1 d . . .
H21A H 0.4576 0.5409 0.7845 0.101 Uiso 1 1 calc R . .
H21B H 0.4074 0.5729 0.7988 0.101 Uiso 1 1 calc R . .
H21C H 0.4293 0.5312 0.8379 0.101 Uiso 1 1 calc R . .
C31 C 0.5561(4) 0.5545(4) 0.8177(4) 0.069(3) Uani 1 1 d . . .
H31A H 0.5376 0.5370 0.7902 0.104 Uiso 1 1 calc R . .
H31B H 0.5644 0.5300 0.8448 0.104 Uiso 1 1 calc R . .
H31C H 0.5878 0.5692 0.8040 0.104 Uiso 1 1 calc R . .
C51 C 0.6279(4) 0.6137(4) 0.8815(4) 0.064(3) Uani 1 1 d . . .
C52 C 0.6225(5) 0.5744(4) 0.9153(4) 0.076(3) Uani 1 1 d . . .
H52A H 0.5936 0.5739 0.9374 0.091 Uiso 1 1 calc R . .
C53 C 0.6586(6) 0.5345(5) 0.9183(6) 0.091(4) Uani 1 1 d . . .
H53A H 0.6540 0.5076 0.9423 0.110 Uiso 1 1 calc R . .
C54 C 0.6998(5) 0.5347(6) 0.8870(7) 0.101(5) Uani 1 1 d . . .
H54A H 0.7237 0.5074 0.8885 0.122 Uiso 1 1 calc R . .
C55 C 0.7073(5) 0.5737(7) 0.8535(7) 0.104(5) Uani 1 1 d . . .
H55A H 0.7374 0.5744 0.8332 0.125 Uiso 1 1 calc R . .
C56 C 0.6701(4) 0.6137(5) 0.8485(5) 0.088(3) Uani 1 1 d . . .
H56A H 0.6740 0.6396 0.8233 0.105 Uiso 1 1 calc R . .
N2 N 0.5000 0.7500 0.9508(4) 0.062(2) Uani 0.50 2 d SPD . 1
N3 N 0.4824(6) 0.7306(5) 1.0324(10) 0.082(4) Uani 0.50 1 d PDU . 1
C6 C 0.4758(12) 0.7178(10) 0.9833(9) 0.076(4) Uani 0.50 1 d PDU A 1
H6A H 0.4561 0.6893 0.9724 0.091 Uiso 0.50 1 calc PR A 1
C7 C 0.4711(10) 0.7114(11) 1.0782(10) 0.095(6) Uani 0.50 1 d PU B 1
H7A H 0.5027 0.7041 1.0969 0.142 Uiso 0.50 1 calc PR B 1
H7B H 0.4514 0.6798 1.0739 0.142 Uiso 0.50 1 calc PR B 1
H7C H 0.4507 0.7363 1.0974 0.142 Uiso 0.50 1 calc PR B 1
N4 N 0.5000 0.7500 0.9508(4) 0.062(2) Uani 0.50 2 d SPDU . 2
C9 C 0.4916(10) 0.7250(4) 1.0273(12) 0.083(4) Uani 0.50 1 d PDU . 2
H9A H 0.4876 0.7040 1.0567 0.124 Uiso 0.50 1 calc PR . 2
C8 C 0.4818(12) 0.7107(9) 0.9779(10) 0.075(4) Uani 0.50 1 d PDU C 2
H8A H 0.4659 0.6803 0.9659 0.090 Uiso 0.50 1 calc PR C 2
Cl1 Cl 0.5924(5) 0.4076(5) 0.9076(5) 0.202(8) Uani 0.75 3 d SPU D 5
C42 C 0.5242(8) 0.4758(8) 0.9758(8) 0.049(12) Uani 0.23 3 d SPDU E 1
H42A H 0.5463 0.4537 0.9537 0.059 Uiso 0.23 3 calc SPR E 1
Cl2 Cl 0.4983(9) 0.5250(9) 0.9393(8) 0.164(16) Uani 0.23 1 d PDU E 1
C43 C 0.4870(9) 0.5130(9) 1.0130(9) 0.093(11) Uani 0.48 3 d SPDU F 2
H43A H 0.5091 0.4909 0.9909 0.111 Uiso 0.48 3 calc SPR F 2
Cl3 Cl 0.5173(7) 0.5103(5) 1.0711(5) 0.225(10) Uani 0.48 1 d PDU F 2
C44 C 0.3827(10) 0.6173(10) 1.1173(10) 0.142(19) Uani 0.61 3 d SPDU G 3
H44A H 0.4048 0.5952 1.0952 0.170 Uiso 0.61 3 calc SPR G 3
Cl4 Cl 0.4355(4) 0.6391(9) 1.1483(6) 0.270(9) Uani 0.61 1 d PDU G 3
C45 C 0.4369(10) 0.5631(10) 1.0631(10) 0.29(5) Uani 0.49 3 d SPDU H 4
H45A H 0.4590 0.5410 1.0410 0.345 Uiso 0.49 3 calc SPR H 4
Cl5 Cl 0.4740(9) 0.5871(18) 1.1130(9) 0.69(3) Uani 0.49 1 d PDU H 4
C46 C 0.5131(11) 0.4869(11) 0.9869(11) 0.084(16) Uani 0.19 3 d SPDU I 3
H46A H 0.5352 0.4648 0.9648 0.101 Uiso 0.19 3 calc SPR I 3
Cl6 Cl 0.5482(10) 0.5084(13) 1.0394(12) 0.112(10) Uani 0.19 1 d PDU I 3

loop_
_atom_site_aniso_label
_atom_site_aniso_U_11
_atom_site_aniso_U_22
_atom_site_aniso_U_33
_atom_site_aniso_U_23
_atom_site_aniso_U_13
_atom_site_aniso_U_12
Fe1 0.0583(10) 0.0583(10) 0.0480(14) 0.000 0.000 0.000
N1 0.056(4) 0.066(4) 0.043(3) 0.005(3) 0.002(4) 0.000(4)
C1 0.068(6) 0.064(6) 0.054(5) 0.006(4) 0.003(4) -0.003(5)
C2 0.076(7) 0.054(5) 0.063(6) -0.005(4) -0.010(5) -0.004(5)
C3 0.069(6) 0.058(5) 0.056(5) 0.009(4) 0.007(4) -0.003(4)
C4 0.065(6) 0.056(5) 0.055(5) 0.006(4) 0.005(4) -0.002(4)
C5 0.063(5) 0.058(5) 0.064(5) 0.005(4) 0.010(4) 0.006(4)
C21 0.082(7) 0.066(6) 0.053(5) 0.000(4) 0.000(5) -0.013(5)
C31 0.078(7) 0.064(6) 0.065(6) -0.004(5) 0.007(5) -0.010(5)
C51 0.051(5) 0.077(7) 0.063(6) -0.017(5) 0.002(4) 0.009(4)
C52 0.082(7) 0.069(6) 0.076(7) 0.000(5) -0.023(6) 0.011(5)
C53 0.100(10) 0.069(7) 0.105(10) -0.014(6) -0.031(8) 0.016(6)
C54 0.079(9) 0.104(10) 0.122(12) -0.044(9) -0.030(9) 0.025(8)
C55 0.053(6) 0.128(13) 0.131(13) -0.049(11) -0.012(7) 0.004(8)
C56 0.066(7) 0.111(9) 0.086(8) -0.032(7) 0.005(6) 0.004(6)
N2 0.051(4) 0.081(5) 0.055(4) 0.000 0.000 0.014(5)
N3 0.077(6) 0.112(6) 0.057(6) 0.001(5) 0.011(5) 0.029(5)
C6 0.066(6) 0.104(6) 0.057(5) 0.004(5) 0.008(5) 0.019(5)
C7 0.089(9) 0.111(9) 0.083(9) 0.005(8) 0.003(7) 0.017(8)
N4 0.051(4) 0.081(5) 0.055(4) 0.000 0.000 0.014(5)
C9 0.075(6) 0.116(6) 0.058(6) 0.005(5) 0.012(5) 0.021(5)
C8 0.065(6) 0.104(6) 0.056(5) 0.006(5) 0.009(5) 0.019(5)
Cl1 0.202(8) 0.202(8) 0.202(8) 0.073(10) -0.073(10) -0.073(10)
C42 0.049(12) 0.049(12) 0.049(12) -0.023(10) 0.023(10) 0.023(10)
Cl2 0.112(18) 0.27(3) 0.109(15) -0.021(17) 0.004(14) -0.11(2)
C43 0.093(11) 0.093(11) 0.093(11) 0.018(12) -0.018(12) -0.018(12)
Cl3 0.217(16) 0.133(10) 0.32(2) -0.109(13) -0.129(16) 0.068(11)
C44 0.142(19) 0.142(19) 0.142(19) -0.018(19) 0.018(19) 0.018(19)
Cl4 0.236(14) 0.38(2) 0.192(12) -0.106(13) 0.002(11) -0.106(16)
C45 0.29(5) 0.29(5) 0.29(5) 0.10(5) -0.10(5) -0.10(5)
Cl5 0.41(3) 1.09(7) 0.57(6) 0.47(6) -0.16(3) -0.500
C46 0.084(16) 0.084(16) 0.084(16) 0.008(16) -0.008(16) -0.008(16)
Cl6 0.082(14) 0.106(17) 0.15(2) -0.024(16) -0.055(16) 0.040(13)

loop_
_atom_type_symbol
_atom_type_description
_atom_type_scat_dispersion_real
_atom_type_scat_dispersion_imag
_atom_type_scat_source
C C 0.0033 0.0016 'International Tables Vol C Tables 4.2.6.8 and 6.1.1.4'
H H 0.0000 0.0000 'International Tables Vol C Tables 4.2.6.8 and 6.1.1.4'
N N 0.0061 0.0033 'International Tables Vol C Tables 4.2.6.8 and 6.1.1.4'
Cl Cl 0.1484 0.1585 'International Tables Vol C Tables 4.2.6.8 and 6.1.1.4'
Fe Fe 0.3463 0.8444 'International Tables Vol C Tables 4.2.6.8 and 6.1.1.4'

loop_
_geom_angle_atom_site_label_1
_geom_angle_atom_site_label_2
_geom_angle_atom_site_label_3
_geom_angle
_geom_angle_site_symmetry_1
_geom_angle_site_symmetry_3
N1 Fe1 N1 90.101(17) . 40_546
N1 Fe1 N1 175.2(4) . 26_564
N1 Fe1 N1 90.101(18) 40_546 26_564
N1 Fe1 N1 90.100(19) . 15_466
N1 Fe1 N1 175.2(4) 40_546 15_466
N1 Fe1 N1 90.101(17) 26_564 15_466
N1 Fe1 N4 87.60(19) . 15_466
N1 Fe1 N4 92.40(19) 40_546 15_466
N1 Fe1 N4 87.60(19) 26_564 15_466
N1 Fe1 N4 92.40(19) 15_466 15_466
N1 Fe1 N2 92.40(19) . .
N1 Fe1 N2 87.60(19) 40_546 .
N1 Fe1 N2 92.40(19) 26_564 .
N1 Fe1 N2 87.60(19) 15_466 .
N4 Fe1 N2 180.000(6) 15_466 .
N1 Fe1 N2 87.60(19) . 15_466
N1 Fe1 N2 92.40(19) 40_546 15_466
N1 Fe1 N2 87.60(19) 26_564 15_466
N1 Fe1 N2 92.40(19) 15_466 15_466
N4 Fe1 N2 0.000(2) 15_466 15_466
N2 Fe1 N2 180.000(6) . 15_466
C1 N1 C4 105.1(7) . .
C1 N1 Fe1 125.4(6) . .
C4 N1 Fe1 125.0(6) . .
N1 C1 C5 122.8(9) . 15_466
N1 C1 C2 109.6(9) . .
C5 C1 C2 127.1(9) 15_466 .
C3 C2 C1 108.3(10) . .
C3 C2 C21 123.9(10) . .
C1 C2 C21 127.6(10) . .
C2 C3 C4 105.4(9) . .
C2 C3 C31 125.8(10) . .
C4 C3 C31 128.6(9) . .
N1 C4 C5 122.8(8) . .
N1 C4 C3 111.3(8) . .
C5 C4 C3 125.5(9) . .
C1 C5 C4 121.8(8) 40_546 .
C1 C5 C51 119.4(9) 40_546 .
C4 C5 C51 118.8(9) . .
C2 C21 H21A 109.5 . .
C2 C21 H21B 109.5 . .
H21A C21 H21B 109.5 . .
C2 C21 H21C 109.5 . .
H21A C21 H21C 109.5 . .
H21B C21 H21C 109.5 . .
C3 C31 H31A 109.5 . .
C3 C31 H31B 109.5 . .
H31A C31 H31B 109.5 . .
C3 C31 H31C 109.5 . .
H31A C31 H31C 109.5 . .
H31B C31 H31C 109.5 . .
C52 C51 C56 118.7(11) . .
C52 C51 C5 121.0(10) . .
C56 C51 C5 120.2(11) . .
C51 C52 C53 121.7(13) . .
C51 C52 H52A 119.2 . .
C53 C52 H52A 119.2 . .
C54 C53 C52 119.9(15) . .
C54 C53 H53A 120.1 . .
C52 C53 H53A 120.1 . .
C53 C54 C55 120.5(13) . .
C53 C54 H54A 119.8 . .
C55 C54 H54A 119.8 . .
C54 C55 C56 120.5(13) . .
C54 C55 H55A 119.7 . .
C56 C55 H55A 119.7 . .
C51 C56 C55 118.6(14) . .
C51 C56 H56A 120.7 . .
C55 C56 H56A 120.7 . .
C6 N2 C6 102(3) 26_564 .
C6 N2 Fe1 128.9(13) 26_564 .
C6 N2 Fe1 128.9(13) . .
C7 N3 C6 137.7(16) . .
C7 N3 N3 115.4(14) . 26_564
C6 N3 N3 105.8(10) . 26_564
N3 C6 N2 113(2) . .
N3 C6 H6A 123.6 . .
N2 C6 H6A 123.6 . .
C8 C9 C9 108.6(10) . 26_564
C8 C9 H9A 125.7 . .
C9 C9 H9A 125.7 26_564 .
C9 C8 H8A 128.6 . .
Cl2 C42 Cl2 109.4(10) 10_646 7_665
Cl2 C42 Cl2 109.4(10) 10_646 .
Cl2 C42 Cl2 109.4(10) 7_665 .
Cl2 C42 H42A 109.5 10_646 .
Cl2 C42 H42A 109.5 7_665 .
Cl2 C42 H42A 109.5 . .
Cl3 C43 Cl3 115.3(9) . 7_665
Cl3 C43 Cl3 115.3(9) . 10_646
Cl3 C43 Cl3 115.3(9) 7_665 10_646
Cl3 C43 H43A 102.7 . .
Cl3 C43 H43A 102.7 7_665 .
Cl3 C43 H43A 102.7 10_646 .
Cl4 C44 Cl4 120.000(4) 10_646 .
Cl4 C44 Cl4 120.000(5) 10_646 7_665
Cl4 C44 Cl4 120.000(3) . 7_665
Cl4 C44 H44A 90.0 10_646 .
Cl4 C44 H44A 90.0 . .
Cl4 C44 H44A 90.0 7_665 .
Cl5 C45 Cl5 110.3(11) 10_646 .
Cl5 C45 Cl5 110.3(11) 10_646 7_665
Cl5 C45 Cl5 110.3(11) . 7_665
Cl5 C45 H45A 108.6 10_646 .
Cl5 C45 H45A 108.6 . .
Cl5 C45 H45A 108.6 7_665 .
Cl6 C46 Cl6 109.3(11) 10_646 .
Cl6 C46 Cl6 109.3(11) 10_646 7_665
Cl6 C46 Cl6 109.3(11) . 7_665
Cl6 C46 H46A 109.6 10_646 .
Cl6 C46 H46A 109.6 . .
Cl6 C46 H46A 109.6 7_665 .

loop_
_geom_bond_atom_site_label_1
_geom_bond_atom_site_label_2
_geom_bond_distance
_geom_bond_site_symmetry_2
Fe1 N1 1.969(7) .
Fe1 N1 1.969(7) 40_546
Fe1 N1 1.969(7) 26_564
Fe1 N1 1.969(7) 15_466
Fe1 N4 1.982(10) 15_466
Fe1 N2 1.982(10) .
Fe1 N2 1.982(10) 15_466
N1 C1 1.391(12) .
N1 C4 1.393(12) .
C1 C5 1.404(14) 15_466
C1 C2 1.444(14) .
C2 C3 1.371(13) .
C2 C21 1.512(14) .
C3 C4 1.446(14) .
C3 C31 1.475(14) .
C4 C5 1.414(14) .
C5 C1 1.404(14) 40_546
C5 C51 1.474(13) .
C21 H21A 0.9800 .
C21 H21B 0.9800 .
C21 H21C 0.9800 .
C31 H31A 0.9800 .
C31 H31B 0.9800 .
C31 H31C 0.9800 .
C51 C52 1.364(16) .
C51 C56 1.402(15) .
C52 C53 1.409(16) .
C52 H52A 0.9500 .
C53 C54 1.35(2) .
C53 H53A 0.9500 .
C54 C55 1.36(2) .
C54 H54A 0.9500 .
C55 C56 1.435(19) .
C55 H55A 0.9500 .
C56 H56A 0.9500 .
N2 C6 1.353(14) 26_564
N2 C6 1.353(14) .
N3 C7 1.33(3) .
N3 C6 1.339(17) .
N3 N3 1.370(10) 26_564
C6 H6A 0.9500 .
C7 H7A 0.9800 .
C7 H7B 0.9800 .
C7 H7C 0.9800 .
C9 C8 1.368(14) .
C9 C9 1.378(10) 26_564
C9 H9A 0.9500 .
C8 H8A 0.9500 .
C42 Cl2 1.740(10) 10_646
C42 Cl2 1.740(10) 7_665
C42 Cl2 1.740(10) .
C42 H42A 1.0000 .
C43 Cl3 1.714(9) .
C43 Cl3 1.714(9) 7_665
C43 Cl3 1.714(9) 10_646
C43 H43A 1.0000 .
C44 Cl4 1.699(5) 10_646
C44 Cl4 1.699(5) .
C44 Cl4 1.699(5) 7_665
C44 H44A 1.0000 .
C45 Cl5 1.742(10) 10_646
C45 Cl5 1.742(10) .
C45 Cl5 1.742(10) 7_665
C45 H45A 1.0000 .
C46 Cl6 1.745(11) 10_646
C46 Cl6 1.745(11) .
C46 Cl6 1.745(11) 7_665
C46 H46A 1.0000 .

loop_
_geom_torsion_atom_site_label_1
_geom_torsion_atom_site_label_2
_geom_torsion_atom_site_label_3
_geom_torsion_atom_site_label_4
_geom_torsion
_geom_torsion_site_symmetry_1
_geom_torsion_site_symmetry_4
N1 Fe1 N1 C1 -166.6(8) 40_546 .
N1 Fe1 N1 C1 -74.2(7) 26_564 .
N1 Fe1 N1 C1 18.2(6) 15_466 .
N4 Fe1 N1 C1 -74.2(7) 15_466 .
N2 Fe1 N1 C1 105.8(7) . .
N2 Fe1 N1 C1 -74.2(7) 15_466 .
N1 Fe1 N1 C4 -13.8(5) 40_546 .
N1 Fe1 N1 C4 78.6(7) 26_564 .
N1 Fe1 N1 C4 171.0(8) 15_466 .
N4 Fe1 N1 C4 78.6(6) 15_466 .
N2 Fe1 N1 C4 -101.4(6) . .
N2 Fe1 N1 C4 78.6(6) 15_466 .
C4 N1 C1 C5 168.7(9) . 15_466
Fe1 N1 C1 C5 -34.1(12) . 15_466
C4 N1 C1 C2 -4.2(9) . .
Fe1 N1 C1 C2 153.0(6) . .
N1 C1 C2 C3 2.4(12) . .
C5 C1 C2 C3 -170.1(10) 15_466 .
N1 C1 C2 C21 -172.5(9) . .
C5 C1 C2 C21 15.0(17) 15_466 .
C1 C2 C3 C4 0.4(12) . .
C21 C2 C3 C4 175.5(9) . .
C1 C2 C3 C31 -176.0(9) . .
C21 C2 C3 C31 -0.9(17) . .
C1 N1 C4 C5 -168.3(9) . .
Fe1 N1 C4 C5 34.4(12) . .
C1 N1 C4 C3 4.5(9) . .
Fe1 N1 C4 C3 -152.8(6) . .
C2 C3 C4 N1 -3.1(11) . .
C31 C3 C4 N1 173.1(9) . .
C2 C3 C4 C5 169.5(10) . .
C31 C3 C4 C5 -14.3(16) . .
N1 C4 C5 C1 -21.3(15) . 40_546
C3 C4 C5 C1 167.0(9) . 40_546
N1 C4 C5 C51 160.7(8) . .
C3 C4 C5 C51 -11.1(15) . .
C1 C5 C51 C52 116.1(11) 40_546 .
C4 C5 C51 C52 -65.8(13) . .
C1 C5 C51 C56 -65.1(14) 40_546 .
C4 C5 C51 C56 113.0(12) . .
C56 C51 C52 C53 1.1(17) . .
C5 C51 C52 C53 179.9(10) . .
C51 C52 C53 C54 -0.1(18) . .
C52 C53 C54 C55 2(2) . .
C53 C54 C55 C56 -4(2) . .
C52 C51 C56 C55 -3.2(17) . .
C5 C51 C56 C55 177.9(11) . .
C54 C55 C56 C51 4.7(19) . .
N1 Fe1 N2 C6 144.7(18) . 26_564
N1 Fe1 N2 C6 54.7(18) 40_546 26_564
N1 Fe1 N2 C6 -35.3(18) 26_564 26_564
N1 Fe1 N2 C6 -125.3(18) 15_466 26_564
N4 Fe1 N2 C6 87(100) 15_466 26_564
N2 Fe1 N2 C6 170(100) 15_466 26_564
N1 Fe1 N2 C6 -35.3(18) . .
N1 Fe1 N2 C6 -125.3(18) 40_546 .
N1 Fe1 N2 C6 144.7(18) 26_564 .
N1 Fe1 N2 C6 54.7(18) 15_466 .
N4 Fe1 N2 C6 -93(100) 15_466 .
N2 Fe1 N2 C6 -10(100) 15_466 .
C7 N3 C6 N2 -174(3) . .
N3 N3 C6 N2 -7(3) 26_564 .
C6 N2 C6 N3 2.8(13) 26_564 .
Fe1 N2 C6 N3 -177.2(13) . .
